data_2012227
loop_
_publ_author_name
'Linden, Anthony'
'Lee, C. Kuan'
'Muhammad Sofian, A. S.'

_publ_section_title
;3-<i>O</i>-Acetyl-4-deoxy-4-iodo-\b-<small>D</small>-fructofuranosyl
 2,3,6-tri-<i>O</i>-acetyl-4-chloro-4-deoxy-\a-<small>D</small>-glucopyranoside
;
_journal_issue 9
_journal_name_full 'Acta Crystallographica Section C'
_journal_page_first 1098
_journal_page_last 1100
_journal_paper_doi 10.1107/S0108270101009994
_journal_volume 57
_journal_year 2001
_chemical_formula_iupac 'C20 H28 Cl I O13'
_chemical_formula_moiety 'C20 H28 Cl I O13'
_chemical_formula_sum 'C20 H28 Cl I O13'
_chemical_formula_weight 638.77
_chemical_melting_point 386.5(5)
_chemical_name_systematic
;
3-O-acetyl-4-deoxy-4-iodo-\b-D-fructofuranosyl
2,3,6-tri-O-acetyl-4-chloro-4-deoxy-\a-D-glucopyranoside
;
_space_group_IT_number 19
_symmetry_cell_setting orthorhombic
_symmetry_space_group_name_Hall 'P 2ac 2ab'
_symmetry_space_group_name_H-M 'P 21 21 21'
_cell_angle_alpha 90.00
_cell_angle_beta 90.00
_cell_angle_gamma 90.00
_cell_formula_units_Z 4
_cell_length_a 8.84070(10)
_cell_length_b 10.55620(10)
_cell_length_c 28.2974(4)
_cell_measurement_reflns_used 39653
_cell_measurement_temperature 160.0(10)
_cell_measurement_theta_max 30.0
_cell_measurement_theta_min 2.0
_cell_volume 2640.83(5)
_computing_cell_refinement 'DENZO-SMN (Otwinowski & Minor, 1997)'
_computing_data_collection 'COLLECT (Nonius, 2000)'
_computing_data_reduction 'DENZO-SMN and SCALEPACK (Otwinowski & Minor, 1997)'
_computing_molecular_graphics 'ORTEPII (Johnson, 1976)'
_computing_publication_material SHELXL97
_computing_structure_refinement 'SHELXL97 (Sheldrick, 1997)'
_computing_structure_solution 'SIR92 (Altomare et al., 1994)'
_diffrn_ambient_temperature 160.0(10)
_diffrn_detector_area_resol_mean 9
_diffrn_measured_fraction_theta_full .994
_diffrn_measured_fraction_theta_max .994
_diffrn_measurement_device_type 'Nonius KappaCCD'
_diffrn_measurement_method '\f and \w scans with \k offsets'
_diffrn_radiation_monochromator 'horizontally mounted graphite crystal'
_diffrn_radiation_type MoK\a
_diffrn_radiation_wavelength .71073
_diffrn_reflns_av_R_equivalents .0437
_diffrn_reflns_av_sigmaI/netI .0394
_diffrn_reflns_limit_h_max 12
_diffrn_reflns_limit_h_min -12
_diffrn_reflns_limit_k_max 14
_diffrn_reflns_limit_k_min -14
_diffrn_reflns_limit_l_max 39
_diffrn_reflns_limit_l_min -38
_diffrn_reflns_number 27635
_diffrn_reflns_theta_full 30.0
_diffrn_reflns_theta_max 30.0
_diffrn_reflns_theta_min 2.4
_diffrn_standards_decay_% 0
_diffrn_standards_number 0
_exptl_absorpt_coefficient_mu 1.375
_exptl_absorpt_correction_T_max .786
_exptl_absorpt_correction_T_min .679
_exptl_absorpt_correction_type multi-scan
_exptl_absorpt_process_details '(Blessing, 1995)'
_exptl_crystal_colour colourless
_exptl_crystal_density_diffrn 1.607
_exptl_crystal_density_method 'not measured'
_exptl_crystal_description prism
_exptl_crystal_F_000 1288
_exptl_crystal_size_max .35
_exptl_crystal_size_mid .22
_exptl_crystal_size_min .20
_refine_diff_density_max 1.985
_refine_diff_density_min -1.234
_refine_ls_abs_structure_details 'Flack (1983), 3319 Friedel pairs'
_refine_ls_abs_structure_Flack -.021(14)
_refine_ls_extinction_coef .0015(4)
_refine_ls_extinction_method SHELXL97
_refine_ls_goodness_of_fit_ref 1.027
_refine_ls_hydrogen_treatment constr
_refine_ls_matrix_type full
_refine_ls_number_parameters 323
_refine_ls_number_reflns 7621
_refine_ls_number_restraints 0
_refine_ls_restrained_S_all 1.027
_refine_ls_R_factor_all .0443
_refine_ls_R_factor_gt .0347
_refine_ls_shift/su_max .001
_refine_ls_shift/su_mean .000
_refine_ls_structure_factor_coef Fsqd
_refine_ls_weighting_details 'w = 1/[\s^2^(Fo^2^)+(0.0193P)^2^+2.6788P] where P = (Fo^2^+2Fc^2^)/3'
_refine_ls_weighting_scheme calc
_refine_ls_wR_factor_ref .0760
_reflns_number_gt 6659
_reflns_number_total 7621
_reflns_threshold_expression I>2\s(I)
_cod_data_source_file sk1489.cif
_cod_data_source_block I
_cod_depositor_comments
;
The following automatic conversions were performed:

'_chemical_melting_point' value '386-387' was changed to '386.5(5)' -
the average value was taken and precision was estimated.

Automatic conversion script
Id: cif_fix_values 1646 2011-03-28 12:23:43Z adriana 

The following automatic conversions were performed:

'_chemical_melting_point' value '386-387' was changed to '386.5(5)' -
the average value was taken and precision was estimated.

Automatic conversion script
Id: cif_fix_values 1715 2011-07-08 13:25:40Z adriana 
;
_cod_database_code 2012227
_cod_database_fobs_code 2012227

loop_
_symmetry_equiv_pos_as_xyz
'x, y, z'
'-x+1/2, -y, z+1/2'
'x+1/2, -y+1/2, -z'
'-x, y+1/2, -z+1/2'

loop_
_atom_site_label
_atom_site_fract_x
_atom_site_fract_y
_atom_site_fract_z
_atom_site_U_iso_or_equiv
_atom_site_adp_type
_atom_site_calc_flag
_atom_site_refinement_flags
_atom_site_occupancy
_atom_site_disorder_assembly
_atom_site_disorder_group
_atom_site_type_symbol
I9 .345310(18) -.00019(2) .117719(8) .04514(8) Uani d . 1 . . I
Cl4 .61005(9) .70258(7) .12970(3) .04115(18) Uani d . 1 . . Cl
O1 .79842(19) .28133(15) .12348(6) .0210(3) Uani d . 1 . . O
O2 1.0626(2) .40409(17) .15045(6) .0253(4) Uani d . 1 . . O
O3 .9374(2) .64732(17) .16176(7) .0281(4) Uani d . 1 . . O
O5 .7776(2) .40937(17) .05674(6) .0239(4) Uani d . 1 . . O
O6 .6474(2) .62336(17) .01006(7) .0323(4) Uani d . 1 . . O
O8 .6134(2) .17177(18) .18231(6) .0260(4) Uani d . 1 . . O
O10 .7893(2) .10889(17) .07114(6) .0249(4) Uani d . 1 . . O
O11 .5706(3) .2274(2) .01008(9) .0458(6) Uani d . 1 . . O
H11 .6544 .2639 .0134 .069 Uiso calc R 1 . . H
O12 .9657(2) -.03530(16) .13177(7) .0291(4) Uani d . 1 . . O
H12 .9363 -.0570 .1047 .044 Uiso calc R 1 . . H
O13 1.2614(3) .4352(3) .10247(9) .0597(8) Uani d . 1 . . O
O15 .8306(4) .6113(2) .23280(8) .0549(7) Uani d . 1 . . O
O17 .4456(3) .6479(2) -.03649(8) .0407(5) Uani d . 1 . . O
O19 .7482(4) .0556(3) .23337(9) .0727(10) Uani d . 1 . . O
C1 .8785(3) .3539(2) .08984(8) .0212(5) Uani d . 1 . . C
H1 .9523 .2985 .0728 .025 Uiso calc R 1 . . H
C2 .9635(3) .4583(2) .11584(9) .0227(4) Uani d . 1 . . C
H2 1.0243 .5085 .0927 .027 Uiso calc R 1 . . H
C3 .8530(3) .5456(2) .14094(9) .0235(5) Uani d . 1 . . C
H3 .7954 .4982 .1657 .028 Uiso calc R 1 . . H
C4 .7463(3) .5983(2) .10387(9) .0254(5) Uani d . 1 . . C
H4 .8071 .6474 .0804 .030 Uiso calc R 1 . . H
C5 .6652(3) .4908(3) .07776(8) .0250(5) Uani d . 1 . . C
H5 .6048 .4407 .1010 .030 Uiso calc R 1 . . H
C6 .5624(3) .5342(2) .03854(11) .0305(6) Uani d . 1 . . C
H61 .5300 .4611 .0191 .037 Uiso calc R 1 . . H
H62 .4712 .5755 .0518 .037 Uiso calc R 1 . . H
C7 .8045(3) .1469(2) .11888(9) .0201(4) Uani d . 1 . . C
C8 .6627(3) .0960(2) .14373(9) .0228(5) Uani d . 1 . . C
H8 .6784 .0063 .1540 .027 Uiso calc R 1 . . H
C9 .5483(3) .1024(2) .10397(10) .0265(5) Uani d . 1 . . C
H9 .5220 .1932 .0981 .032 Uiso calc R 1 . . H
C10 .6410(3) .0542(2) .06261(9) .0285(5) Uani d . 1 . . C
H10 .6478 -.0403 .0641 .034 Uiso calc R 1 . . H
C11 .5911(4) .0946(3) .01352(11) .0396(7) Uani d . 1 . . C
H111 .6681 .0675 -.0098 .048 Uiso calc R 1 . . H
H112 .4949 .0516 .0056 .048 Uiso calc R 1 . . H
C12 .9560(3) .0981(2) .13621(9) .0225(5) Uani d . 1 . . C
H121 1.0381 .1380 .1177 .027 Uiso calc R 1 . . H
H122 .9698 .1221 .1698 .027 Uiso calc R 1 . . H
C13 1.2120(3) .4003(3) .13954(10) .0300(6) Uani d . 1 . . C
C14 1.3006(3) .3465(3) .17968(11) .0369(7) Uani d . 1 . . C
H141 1.4079 .3430 .1711 .055 Uiso calc R 1 . . H
H142 1.2642 .2608 .1867 .055 Uiso calc R 1 . . H
H143 1.2878 .4002 .2076 .055 Uiso calc R 1 . . H
C15 .9139(4) .6726(3) .20857(10) .0335(6) Uani d . 1 . . C
C16 .9999(4) .7875(3) .22339(11) .0417(7) Uani d . 1 . . C
H161 .9394 .8633 .2170 .063 Uiso calc R 1 . . H
H162 1.0950 .7920 .2057 .063 Uiso calc R 1 . . H
H163 1.0219 .7826 .2573 .063 Uiso calc R 1 . . H
C17 .5737(3) .6743(2) -.02664(10) .0281(6) Uani d . 1 . . C
C18 .6719(4) .7686(3) -.05203(11) .0373(7) Uani d . 1 . . C
H181 .6368 .7779 -.0847 .056 Uiso calc R 1 . . H
H182 .7769 .7388 -.0520 .056 Uiso calc R 1 . . H
H183 .6662 .8507 -.0359 .056 Uiso calc R 1 . . H
C19 .6580(4) .1383(4) .22614(10) .0455(8) Uani d . 1 . . C
C20 .5860(5) .2208(6) .26226(13) .0789(16) Uani d . 1 . . C
H201 .4768 .2048 .2629 .118 Uiso calc R 1 . . H
H202 .6044 .3098 .2543 .118 Uiso calc R 1 . . H
H203 .6292 .2021 .2934 .118 Uiso calc R 1 . . H

loop_
_atom_site_aniso_label
_atom_site_aniso_U_11
_atom_site_aniso_U_22
_atom_site_aniso_U_33
_atom_site_aniso_U_12
_atom_site_aniso_U_13
_atom_site_aniso_U_23
I9 .01993(8) .03466(10) .08082(16) -.00201(10) -.00215(8) -.01151(12)
Cl4 .0390(4) .0344(3) .0501(4) .0169(3) .0073(3) -.0037(3)
O1 .0238(8) .0161(7) .0230(8) .0030(6) .0060(7) .0034(6)
O2 .0222(8) .0277(9) .0260(9) .0037(7) -.0005(7) .0052(7)
O3 .0354(10) .0218(8) .0271(9) .0002(7) .0022(8) .0000(7)
O5 .0252(9) .0222(8) .0242(9) .0051(7) -.0001(7) .0035(7)
O6 .0312(10) .0277(9) .0379(10) -.0024(9) -.0106(9) .0131(8)
O8 .0233(8) .0340(9) .0207(8) .0032(7) .0040(7) .0037(7)
O10 .0270(9) .0270(9) .0207(8) .0038(7) -.0014(7) -.0016(7)
O11 .0604(16) .0326(11) .0443(13) .0090(11) -.0257(12) -.0032(10)
O12 .0309(9) .0219(9) .0345(10) .0089(7) -.0040(8) .0002(7)
O13 .0259(11) .103(2) .0504(14) .0114(12) .0101(10) .0262(14)
O15 .080(2) .0542(14) .0301(11) -.0186(15) .0169(13) -.0050(10)
O17 .0367(12) .0485(13) .0369(11) .0053(10) -.0140(9) .0013(10)
O19 .084(2) .094(2) .0401(14) .0432(18) .0041(14) .0258(14)
C1 .0212(11) .0204(10) .0219(11) .0029(9) .0046(9) .0057(9)
C2 .0222(10) .0220(9) .0239(11) .0028(8) .0019(10) .0055(9)
C3 .0250(11) .0203(9) .0251(11) -.0006(9) .0034(10) .0031(9)
C4 .0241(12) .0212(11) .0309(13) .0048(9) .0046(10) .0033(10)
C5 .0216(9) .0239(11) .0294(12) .0065(13) .0037(9) .0058(10)
C6 .0237(12) .0247(12) .0430(15) .0003(9) -.0017(11) .0094(10)
C7 .0216(10) .0178(9) .0208(10) .0019(8) .0021(9) -.0006(9)
C8 .0202(10) .0202(10) .0281(12) .0024(9) .0016(10) .0032(9)
C9 .0189(11) .0214(11) .0391(14) .0010(9) -.0055(10) -.0024(10)
C10 .0296(13) .0246(11) .0311(13) .0054(11) -.0098(11) -.0051(10)
C11 .055(2) .0302(14) .0337(15) .0074(14) -.0185(14) -.0069(12)
C12 .0212(11) .0194(11) .0268(12) .0037(9) -.0021(10) .0014(9)
C13 .0235(12) .0324(14) .0340(14) .0035(11) -.0013(11) -.0038(12)
C14 .0300(14) .0398(16) .0408(16) .0082(12) -.0086(13) -.0035(13)
C15 .0440(17) .0302(14) .0263(13) .0053(12) -.0008(12) .0016(11)
C16 .061(2) .0345(15) .0297(15) -.0009(15) -.0066(14) -.0024(12)
C17 .0368(15) .0205(11) .0272(13) .0074(10) -.0079(11) -.0021(10)
C18 .0527(19) .0242(13) .0349(15) .0014(13) -.0049(14) .0051(11)
C19 .0413(17) .070(2) .0253(14) .0147(18) .0078(14) .0116(14)
C20 .057(2) .154(5) .0258(17) .040(3) .0066(16) -.009(2)

loop_
_atom_type_symbol
_atom_type_description
_atom_type_scat_dispersion_real
_atom_type_scat_dispersion_imag
_atom_type_scat_source
C C .0033 .0016
; International Tables for Crystallography (1992).
Vol. C, Tables 4.2.6.8 and 6.1.1.4
;
H H .0000 .0000
; International Tables for Crystallography (1992).
Vol. C, Tables 4.2.6.8 and 6.1.1.4
;
Cl Cl .1484 .1585
; International Tables for Crystallography (1992).
Vol. C, Tables 4.2.6.8 and 6.1.1.4
;
I I -.4742 1.8119
; International Tables for Crystallography (1992).
Vol. C, Tables 4.2.6.8 and 6.1.1.4
;
O O .0106 .0060
; International Tables for Crystallography (1992).
Vol. C, Tables 4.2.6.8 and 6.1.1.4
;

loop_
_geom_angle_atom_site_label_1
_geom_angle_atom_site_label_2
_geom_angle_atom_site_label_3
_geom_angle
_geom_angle_publ_flag
C1 O1 C7 117.35(18) yes
C13 O2 C2 116.8(2) ?
C15 O3 C3 117.7(2) ?
C1 O5 C5 113.99(18) ?
C17 O6 C6 116.1(2) ?
C19 O8 C8 118.0(2) ?
C7 O10 C10 110.92(19) ?
C11 O11 H11 109.5 ?
C12 O12 H12 109.5 ?
O1 C1 O5 110.69(19) ?
O1 C1 C2 108.31(19) ?
O5 C1 C2 109.31(19) ?
O1 C1 H1 109.5 ?
O5 C1 H1 109.5 ?
C2 C1 H1 109.5 ?
O2 C2 C3 108.4(2) ?
O2 C2 C1 110.05(18) ?
C3 C2 C1 110.3(2) ?
O2 C2 H2 109.3 ?
C3 C2 H2 109.3 ?
C1 C2 H2 109.3 ?
O3 C3 C4 109.44(19) ?
O3 C3 C2 108.2(2) ?
C4 C3 C2 107.4(2) ?
O3 C3 H3 110.6 ?
C4 C3 H3 110.6 ?
C2 C3 H3 110.6 ?
C3 C4 C5 110.6(2) ?
C3 C4 Cl4 111.24(18) ?
C5 C4 Cl4 109.76(17) ?
C3 C4 H4 108.4 ?
C5 C4 H4 108.4 ?
Cl4 C4 H4 108.4 ?
O5 C5 C6 107.0(2) ?
O5 C5 C4 108.57(19) ?
C6 C5 C4 114.4(2) ?
O5 C5 H5 108.9 ?
C6 C5 H5 108.9 ?
C4 C5 H5 108.9 ?
O6 C6 C5 107.1(2) ?
O6 C6 H61 110.3 ?
C5 C6 H61 110.3 ?
O6 C6 H62 110.3 ?
C5 C6 H62 110.3 ?
H61 C6 H62 108.6 ?
O10 C7 O1 111.46(19) ?
O10 C7 C12 107.21(19) ?
O1 C7 C12 110.00(19) ?
O10 C7 C8 105.09(19) ?
O1 C7 C8 106.01(18) ?
C12 C7 C8 117.0(2) ?
O8 C8 C9 110.0(2) ?
O8 C8 C7 113.9(2) ?
C9 C8 C7 100.9(2) ?
O8 C8 H8 110.6 ?
C9 C8 H8 110.6 ?
C7 C8 H8 110.6 ?
C8 C9 C10 101.4(2) ?
C8 C9 I9 113.81(18) ?
C10 C9 I9 115.16(17) ?
C8 C9 H9 108.7 ?
C10 C9 H9 108.7 ?
I9 C9 H9 108.7 ?
O10 C10 C9 103.05(19) ?
O10 C10 C11 107.6(2) ?
C9 C10 C11 117.0(2) ?
O10 C10 H10 109.6 ?
C9 C10 H10 109.6 ?
C11 C10 H10 109.6 ?
O11 C11 C10 112.2(2) ?
O11 C11 H111 109.2 ?
C10 C11 H111 109.2 ?
O11 C11 H112 109.2 ?
C10 C11 H112 109.2 ?
H111 C11 H112 107.9 ?
O12 C12 C7 111.3(2) ?
O12 C12 H121 109.4 ?
C7 C12 H121 109.4 ?
O12 C12 H122 109.4 ?
C7 C12 H122 109.4 ?
H121 C12 H122 108.0 ?
O13 C13 O2 123.1(3) ?
O13 C13 C14 126.5(3) ?
O2 C13 C14 110.4(3) ?
C13 C14 H141 109.5 ?
C13 C14 H142 109.5 ?
H141 C14 H142 109.5 ?
C13 C14 H143 109.5 ?
H141 C14 H143 109.5 ?
H142 C14 H143 109.5 ?
O15 C15 O3 122.9(3) ?
O15 C15 C16 126.3(3) ?
O3 C15 C16 110.7(3) ?
C15 C16 H161 109.5 ?
C15 C16 H162 109.5 ?
H161 C16 H162 109.5 ?
C15 C16 H163 109.5 ?
H161 C16 H163 109.5 ?
H162 C16 H163 109.5 ?
O17 C17 O6 123.2(3) ?
O17 C17 C18 126.0(3) ?
O6 C17 C18 110.8(2) ?
C17 C18 H181 109.5 ?
C17 C18 H182 109.5 ?
H181 C18 H182 109.5 ?
C17 C18 H183 109.5 ?
H181 C18 H183 109.5 ?
H182 C18 H183 109.5 ?
O19 C19 O8 122.8(3) ?
O19 C19 C20 126.4(3) ?
O8 C19 C20 110.7(3) ?
C19 C20 H201 109.5 ?
C19 C20 H202 109.5 ?
H201 C20 H202 109.5 ?
C19 C20 H203 109.5 ?
H201 C20 H203 109.5 ?
H202 C20 H203 109.5 ?

loop_
_geom_bond_atom_site_label_1
_geom_bond_atom_site_label_2
_geom_bond_site_symmetry_2
_geom_bond_distance
_geom_bond_publ_flag
I9 C9 . 2.132(3) ?
Cl4 C4 . 1.787(3) ?
O1 C1 . 1.413(3) yes
O1 C7 . 1.426(3) yes
O2 C13 . 1.357(3) ?
O2 C2 . 1.433(3) ?
O3 C15 . 1.367(3) ?
O3 C3 . 1.434(3) ?
O5 C1 . 1.420(3) yes
O5 C5 . 1.442(3) yes
O6 C17 . 1.339(3) ?
O6 C6 . 1.450(3) ?
O8 C19 . 1.348(3) ?
O8 C8 . 1.422(3) ?
O10 C7 . 1.416(3) yes
O10 C10 . 1.453(3) yes
O11 C11 . 1.417(4) ?
O11 H11 . .8400 ?
O12 C12 . 1.416(3) ?
O12 H12 . .8400 ?
O13 C13 . 1.194(4) ?
O15 C15 . 1.196(4) ?
O17 C17 . 1.199(4) ?
O19 C19 . 1.200(4) ?
C1 C2 . 1.523(3) ?
C1 H1 . 1.0000 ?
C2 C3 . 1.519(3) ?
C2 H2 . 1.0000 ?
C3 C4 . 1.517(4) ?
C3 H3 . 1.0000 ?
C4 C5 . 1.532(4) ?
C4 H4 . 1.0000 ?
C5 C6 . 1.506(4) ?
C5 H5 . 1.0000 ?
C6 H61 . .9900 ?
C6 H62 . .9900 ?
C7 C12 . 1.516(3) ?
C7 C8 . 1.535(3) ?
C8 C9 . 1.514(4) ?
C8 H8 . 1.0000 ?
C9 C10 . 1.517(4) ?
C9 H9 . 1.0000 ?
C10 C11 . 1.519(4) ?
C10 H10 . 1.0000 ?
C11 H111 . .9900 ?
C11 H112 . .9900 ?
C12 H121 . .9900 ?
C12 H122 . .9900 ?
C13 C14 . 1.492(4) ?
C14 H141 . .9800 ?
C14 H142 . .9800 ?
C14 H143 . .9800 ?
C15 C16 . 1.492(4) ?
C16 H161 . .9800 ?
C16 H162 . .9800 ?
C16 H163 . .9800 ?
C17 C18 . 1.504(4) ?
C18 H181 . .9800 ?
C18 H182 . .9800 ?
C18 H183 . .9800 ?
C19 C20 . 1.486(5) ?
C20 H201 . .9800 ?
C20 H202 . .9800 ?
C20 H203 . .9800 ?

loop_
_geom_hbond_atom_site_label_D
_geom_hbond_atom_site_label_H
_geom_hbond_atom_site_label_A
_geom_hbond_site_symmetry_A
_geom_hbond_distance_DH
_geom_hbond_distance_HA
_geom_hbond_distance_DA
_geom_hbond_angle_DHA
_geom_hbond_publ_flag
O11 H11 O5 . .84 2.25 2.964(3) 143 yes
O12 H12 O10 . .84 2.38 2.773(2) 109 yes
O12 H12 O17 3 .84 2.16 2.952(3) 158 yes

loop_
_geom_torsion_atom_site_label_1
_geom_torsion_atom_site_label_2
_geom_torsion_atom_site_label_3
_geom_torsion_atom_site_label_4
_geom_torsion
_geom_torsion_publ_flag
C7 O1 C1 O5 104.7(2) yes
C7 O1 C1 C2 -135.5(2) yes
C5 O5 C1 O1 58.8(3) ?
C5 O5 C1 C2 -60.5(3) ?
C13 O2 C2 C3 -135.9(2) ?
C13 O2 C2 C1 103.4(3) ?
O1 C1 C2 O2 57.5(2) ?
O5 C1 C2 O2 178.23(18) ?
O1 C1 C2 C3 -62.0(2) ?
O5 C1 C2 C3 58.6(2) ?
C15 O3 C3 C4 114.7(2) ?
C15 O3 C3 C2 -128.5(2) ?
O2 C2 C3 O3 63.8(2) ?
C1 C2 C3 O3 -175.63(18) ?
O2 C2 C3 C4 -178.17(19) ?
C1 C2 C3 C4 -57.6(3) ?
O3 C3 C4 C5 174.72(19) ?
C2 C3 C4 C5 57.5(3) ?
O3 C3 C4 Cl4 -63.0(2) ?
C2 C3 C4 Cl4 179.80(16) ?
C1 O5 C5 C6 -176.31(19) ?
C1 O5 C5 C4 59.8(2) ?
C3 C4 C5 O5 -57.7(3) ?
Cl4 C4 C5 O5 179.18(15) ?
C3 C4 C5 C6 -177.1(2) ?
Cl4 C4 C5 C6 59.7(2) ?
C17 O6 C6 C5 -179.2(2) yes
O5 C5 C6 O6 -71.8(3) yes
C4 C5 C6 O6 48.5(3) yes
C10 O10 C7 O1 -106.5(2) ?
C10 O10 C7 C12 133.1(2) ?
C10 O10 C7 C8 7.9(2) ?
C1 O1 C7 O10 -42.5(3) yes
C1 O1 C7 C12 76.3(3) yes
C1 O1 C7 C8 -156.28(19) yes
C19 O8 C8 C9 151.6(3) ?
C19 O8 C8 C7 -96.0(3) ?
O10 C7 C8 O8 -149.15(19) ?
O1 C7 C8 O8 -31.0(3) ?
C12 C7 C8 O8 92.1(2) ?
O10 C7 C8 C9 -31.4(2) ?
O1 C7 C8 C9 86.7(2) ?
C12 C7 C8 C9 -150.2(2) ?
O8 C8 C9 C10 162.63(19) ?
C7 C8 C9 C10 42.0(2) ?
O8 C8 C9 I9 -73.1(2) ?
C7 C8 C9 I9 166.31(15) ?
C7 O10 C10 C9 18.9(3) ?
C7 O10 C10 C11 143.2(2) ?
C8 C9 C10 O10 -38.0(2) ?
I9 C9 C10 O10 -161.31(15) ?
C8 C9 C10 C11 -155.8(2) ?
I9 C9 C10 C11 80.9(3) ?
O10 C10 C11 O11 -64.4(3) yes
C9 C10 C11 O11 50.9(4) yes
O10 C7 C12 O12 -58.3(3) yes
O1 C7 C12 O12 -179.6(2) yes
C8 C7 C12 O12 59.4(3) yes
C2 O2 C13 O13 -2.8(4) ?
C2 O2 C13 C14 177.7(2) ?
C3 O3 C15 O15 2.5(4) ?
C3 O3 C15 C16 -175.1(2) ?
C6 O6 C17 O17 -1.0(4) ?
C6 O6 C17 C18 177.7(2) ?
C8 O8 C19 O19 7.3(5) ?
C8 O8 C19 C20 -175.2(3) ?

loop_
_cod_related_entry_id
_cod_related_entry_database
_cod_related_entry_code
1 ChemSpider 21107371
